data_1514400
loop_
_publ_author_name
'Yin, Haolin'
'Lewis, Andrew J.'
'Williams, Ursula J.'
'Carroll, Patrick J.'
'Schelter, Eric J.'

_publ_section_title
;
 Fluorinated diarylamide complexes of uranium(iii, iv) incorporating
 ancillary fluorine-to-uranium dative interactions
;
_journal_issue 2
_journal_name_full 'Chemical Science'
_journal_page_first 798
_journal_paper_doi 10.1039/c2sc21458j
_journal_volume 4
_journal_year 2013
_chemical_formula_sum 'C48 F40 N4 U'
_chemical_formula_weight 1630.55
_space_group_IT_number 15
_symmetry_cell_setting monoclinic
_symmetry_Int_Tables_number 15
_symmetry_space_group_name_Hall '-C 2yc'
_symmetry_space_group_name_H-M 'C 1 2/c 1'
_atom_sites_solution_primary direct
_audit_creation_method SHELXL-97
_cell_angle_alpha 90.00
_cell_angle_beta 106.846(2)
_cell_angle_gamma 90.00
_cell_formula_units_Z 4
_cell_length_a 23.5319(8)
_cell_length_b 12.9011(5)
_cell_length_c 16.0719(6)
_cell_measurement_temperature 143(1)
_cell_volume 4669.8(3)
_computing_data_collection 'Bruker APEX2'
_computing_data_reduction 'Bruker SAINT'
_computing_structure_refinement 'SHELXL-97 (Sheldrick, 2008)'
_computing_structure_solution 'SHELXS-97 (Sheldrick, 2008)'
_diffrn_ambient_temperature 143(1)
_diffrn_measured_fraction_theta_full 0.994
_diffrn_measured_fraction_theta_max 0.994
_diffrn_measurement_device 'CCD Area Detector'
_diffrn_measurement_device_type 'Bruker APEXII'
_diffrn_measurement_method 'phi and omega scans'
_diffrn_radiation_monochromator graphite
_diffrn_radiation_source 'sealed tube'
_diffrn_radiation_type MoK\a
_diffrn_radiation_wavelength 0.71073
_diffrn_reflns_av_R_equivalents 0.0245
_diffrn_reflns_av_sigmaI/netI 0.0142
_diffrn_reflns_limit_h_max 30
_diffrn_reflns_limit_h_min -30
_diffrn_reflns_limit_k_max 16
_diffrn_reflns_limit_k_min -16
_diffrn_reflns_limit_l_max 20
_diffrn_reflns_limit_l_min -20
_diffrn_reflns_number 47650
_diffrn_reflns_theta_full 27.53
_diffrn_reflns_theta_max 27.53
_diffrn_reflns_theta_min 1.82
_exptl_absorpt_coefficient_mu 3.682
_exptl_absorpt_correction_T_max 0.7456
_exptl_absorpt_correction_T_min 0.5683
_exptl_absorpt_correction_type multi-scan
_exptl_absorpt_process_details '(SADABS; Sheldrick, 2007)'
_exptl_crystal_density_diffrn 2.319
_exptl_crystal_density_method 'not measured'
_exptl_crystal_F_000 3072
_exptl_crystal_size_max 0.25
_exptl_crystal_size_mid 0.10
_exptl_crystal_size_min 0.10
_refine_diff_density_max 1.389
_refine_diff_density_min -0.435
_refine_diff_density_rms 0.074
_refine_ls_extinction_method none
_refine_ls_goodness_of_fit_ref 1.053
_refine_ls_matrix_type full
_refine_ls_number_parameters 422
_refine_ls_number_reflns 5367
_refine_ls_number_restraints 0
_refine_ls_restrained_S_all 1.053
_refine_ls_R_factor_all 0.0204
_refine_ls_R_factor_gt 0.0179
_refine_ls_shift/su_max 0.002
_refine_ls_shift/su_mean 0.000
_refine_ls_structure_factor_coef Fsqd
_refine_ls_weighting_details 'calc w=1/[\s^2^(Fo^2^)+(0.0284P)^2^+4.1986P] where P=(Fo^2^+2Fc^2^)/3'
_refine_ls_weighting_scheme calc
_refine_ls_wR_factor_gt 0.0445
_refine_ls_wR_factor_ref 0.0456
_reflns_number_gt 5068
_reflns_number_total 5367
_reflns_threshold_expression >2sigma(I)
_cod_data_source_file c2sc21458j.txt
_cod_data_source_block UP4247(1-PhF2)
_cod_original_sg_symbol_H-M 'C 2/c '
_cod_database_code 1514400

loop_
_symmetry_equiv_pos_as_xyz
'x, y, z'
'-x, y, -z+1/2'
'x+1/2, y+1/2, z'
'-x+1/2, y+1/2, -z+1/2'
'-x, -y, -z'
'x, -y, z-1/2'
'-x+1/2, -y+1/2, -z'
'x+1/2, -y+1/2, z-1/2'

loop_
_atom_site_label
_atom_site_type_symbol
_atom_site_fract_x
_atom_site_fract_y
_atom_site_fract_z
_atom_site_U_iso_or_equiv
_atom_site_adp_type
_atom_site_occupancy
_atom_site_symmetry_multiplicity
_atom_site_calc_flag
_atom_site_refinement_flags
U1 U 0.5000 0.620115(7) 0.7500 0.01960(4) Uani 1 2 d S
N1 N 0.5000 0.43508(18) 0.7500 0.0211(5) Uani 1 2 d S
N2 N 0.5000 0.80383(18) 0.7500 0.0200(4) Uani 1 2 d S
N3 N 0.59573(8) 0.63785(14) 0.83412(11) 0.0250(3) Uani 1 1 d .
C1 C 0.45268(9) 0.38087(14) 0.76612(13) 0.0212(4) Uani 1 1 d .
C2 C 0.42072(9) 0.43069(15) 0.81506(12) 0.0220(4) Uani 1 1 d .
C3 C 0.37041(9) 0.39175(16) 0.83085(13) 0.0249(4) Uani 1 1 d .
C4 C 0.34953(9) 0.29659(18) 0.79684(14) 0.0280(4) Uani 1 1 d .
C5 C 0.37873(9) 0.24425(17) 0.74679(14) 0.0280(4) Uani 1 1 d .
C6 C 0.42873(9) 0.28615(16) 0.73075(14) 0.0251(4) Uani 1 1 d .
C7 C 0.48301(9) 0.85647(15) 0.67071(13) 0.0215(4) Uani 1 1 d .
C8 C 0.48947(9) 0.80457(15) 0.59807(13) 0.0232(4) Uani 1 1 d .
C9 C 0.46976(10) 0.84055(18) 0.51416(13) 0.0290(4) Uani 1 1 d .
C10 C 0.44109(10) 0.93496(19) 0.49952(14) 0.0315(5) Uani 1 1 d .
C11 C 0.43269(10) 0.98981(17) 0.56873(14) 0.0289(4) Uani 1 1 d .
C12 C 0.45279(9) 0.95092(16) 0.65270(13) 0.0243(4) Uani 1 1 d .
C13 C 0.62271(9) 0.54648(17) 0.87817(13) 0.0248(4) Uani 1 1 d .
C14 C 0.67340(9) 0.50279(18) 0.86378(13) 0.0265(4) Uani 1 1 d .
C15 C 0.69752(10) 0.4120(2) 0.90274(16) 0.0333(5) Uani 1 1 d .
C16 C 0.67071(11) 0.35940(19) 0.95642(16) 0.0349(5) Uani 1 1 d .
C17 C 0.62097(10) 0.40054(19) 0.97217(14) 0.0307(5) Uani 1 1 d .
C18 C 0.59829(9) 0.49291(17) 0.93435(13) 0.0263(4) Uani 1 1 d .
C19 C 0.63345(9) 0.72612(17) 0.85150(14) 0.0257(4) Uani 1 1 d .
C20 C 0.65808(9) 0.76298(18) 0.93559(14) 0.0288(4) Uani 1 1 d .
C21 C 0.69194(10) 0.8515(2) 0.95360(16) 0.0334(5) Uani 1 1 d .
C22 C 0.70197(10) 0.90828(19) 0.88677(18) 0.0354(5) Uani 1 1 d .
C23 C 0.67937(11) 0.87357(18) 0.80253(17) 0.0353(5) Uani 1 1 d .
C24 C 0.64624(9) 0.78355(19) 0.78590(14) 0.0308(5) Uani 1 1 d .
F1 F 0.43930(5) 0.52832(9) 0.84458(8) 0.0270(2) Uani 1 1 d .
F2 F 0.34172(6) 0.44698(11) 0.87623(8) 0.0323(3) Uani 1 1 d .
F3 F 0.30014(6) 0.25701(11) 0.80963(9) 0.0381(3) Uani 1 1 d .
F4 F 0.35662(6) 0.15456(11) 0.70992(10) 0.0403(3) Uani 1 1 d .
F5 F 0.45302(6) 0.23559(10) 0.67661(9) 0.0314(3) Uani 1 1 d .
F6 F 0.51454(5) 0.70775(9) 0.61203(8) 0.0259(2) Uani 1 1 d .
F7 F 0.47716(7) 0.78456(12) 0.44838(8) 0.0385(3) Uani 1 1 d .
F8 F 0.42064(7) 0.97237(12) 0.41860(9) 0.0450(4) Uani 1 1 d .
F9 F 0.40294(7) 1.07916(11) 0.55428(9) 0.0418(3) Uani 1 1 d .
F10 F 0.44030(6) 1.00342(10) 0.71698(8) 0.0304(3) Uani 1 1 d .
F11 F 0.69834(6) 0.54958(11) 0.80868(8) 0.0332(3) Uani 1 1 d .
F12 F 0.74529(7) 0.37172(12) 0.88559(12) 0.0503(4) Uani 1 1 d .
F13 F 0.69190(7) 0.26892(14) 0.99167(12) 0.0570(5) Uani 1 1 d .
F14 F 0.59513(7) 0.35068(12) 1.02453(10) 0.0418(3) Uani 1 1 d .
F15 F 0.55019(6) 0.53198(11) 0.95242(9) 0.0371(3) Uani 1 1 d .
F16 F 0.64657(6) 0.71202(11) 1.00222(8) 0.0376(3) Uani 1 1 d .
F17 F 0.71302(8) 0.88496(12) 1.03589(10) 0.0477(4) Uani 1 1 d .
F18 F 0.73330(7) 0.99633(12) 0.90366(11) 0.0486(4) Uani 1 1 d .
F19 F 0.68942(8) 0.92706(14) 0.73728(11) 0.0519(4) Uani 1 1 d .
F20 F 0.62534(7) 0.75121(12) 0.70351(9) 0.0417(3) Uani 1 1 d .

loop_
_atom_site_aniso_label
_atom_site_aniso_U_11
_atom_site_aniso_U_22
_atom_site_aniso_U_33
_atom_site_aniso_U_23
_atom_site_aniso_U_13
_atom_site_aniso_U_12
U1 0.01913(5) 0.01580(6) 0.02305(6) 0.000 0.00484(4) 0.000
N1 0.0201(11) 0.0192(11) 0.0241(11) 0.000 0.0067(9) 0.000
N2 0.0226(11) 0.0180(11) 0.0192(11) 0.000 0.0060(9) 0.000
N3 0.0211(8) 0.0280(9) 0.0245(8) 0.0007(7) 0.0046(7) 0.0000(7)
C1 0.0201(9) 0.0196(9) 0.0231(9) 0.0034(7) 0.0050(7) 0.0008(7)
C2 0.0246(9) 0.0183(9) 0.0224(9) 0.0006(7) 0.0056(7) -0.0003(7)
C3 0.0243(10) 0.0285(11) 0.0226(9) 0.0025(8) 0.0077(8) 0.0025(8)
C4 0.0200(9) 0.0332(12) 0.0312(11) 0.0027(9) 0.0078(8) -0.0052(8)
C5 0.0244(10) 0.0229(10) 0.0351(11) -0.0017(9) 0.0059(8) -0.0031(8)
C6 0.0237(10) 0.0230(10) 0.0283(10) -0.0014(8) 0.0070(8) 0.0017(8)
C7 0.0226(9) 0.0192(9) 0.0230(9) 0.0004(7) 0.0071(7) -0.0033(7)
C8 0.0254(10) 0.0202(9) 0.0248(9) 0.0002(8) 0.0086(8) -0.0025(8)
C9 0.0313(11) 0.0332(11) 0.0234(10) -0.0033(9) 0.0097(8) -0.0061(9)
C10 0.0342(11) 0.0345(12) 0.0223(10) 0.0083(9) 0.0026(8) -0.0058(9)
C11 0.0303(11) 0.0226(10) 0.0303(11) 0.0056(8) 0.0031(8) 0.0003(8)
C12 0.0263(10) 0.0209(9) 0.0250(10) -0.0003(8) 0.0065(8) -0.0012(8)
C13 0.0217(9) 0.0269(10) 0.0222(9) -0.0030(8) 0.0007(7) -0.0005(8)
C14 0.0219(9) 0.0332(11) 0.0228(9) -0.0004(8) 0.0038(7) -0.0013(8)
C15 0.0238(10) 0.0390(12) 0.0374(12) 0.0033(10) 0.0093(9) 0.0062(9)
C16 0.0299(11) 0.0358(12) 0.0364(12) 0.0097(10) 0.0054(9) 0.0064(10)
C17 0.0284(11) 0.0377(12) 0.0260(10) 0.0018(9) 0.0080(8) -0.0018(9)
C18 0.0214(9) 0.0321(11) 0.0249(10) -0.0016(8) 0.0058(8) 0.0014(8)
C19 0.0191(9) 0.0276(11) 0.0292(10) -0.0002(8) 0.0052(8) 0.0027(8)
C20 0.0262(10) 0.0299(11) 0.0277(10) 0.0013(9) 0.0038(8) 0.0013(9)
C21 0.0245(10) 0.0352(12) 0.0352(12) -0.0055(10) 0.0004(9) -0.0014(9)
C22 0.0219(10) 0.0321(12) 0.0522(14) -0.0036(11) 0.0106(10) -0.0036(9)
C23 0.0289(11) 0.0379(13) 0.0440(13) 0.0043(10) 0.0181(10) -0.0016(9)
C24 0.0244(10) 0.0389(13) 0.0293(11) -0.0016(9) 0.0084(8) 0.0002(9)
F1 0.0325(6) 0.0214(6) 0.0306(6) -0.0035(5) 0.0149(5) -0.0027(5)
F2 0.0315(6) 0.0373(7) 0.0334(7) -0.0021(6) 0.0177(5) 0.0014(6)
F3 0.0271(6) 0.0434(8) 0.0477(8) -0.0026(6) 0.0172(6) -0.0110(6)
F4 0.0324(7) 0.0302(7) 0.0601(9) -0.0157(7) 0.0163(7) -0.0128(6)
F5 0.0286(6) 0.0272(6) 0.0405(7) -0.0122(5) 0.0132(5) -0.0031(5)
F6 0.0331(6) 0.0210(6) 0.0266(6) -0.0018(5) 0.0136(5) 0.0019(5)
F7 0.0483(8) 0.0467(8) 0.0224(6) -0.0063(6) 0.0132(6) -0.0017(7)
F8 0.0556(9) 0.0502(9) 0.0232(6) 0.0123(6) 0.0016(6) -0.0010(7)
F9 0.0517(9) 0.0274(7) 0.0377(8) 0.0077(6) -0.0007(6) 0.0097(6)
F10 0.0358(7) 0.0239(6) 0.0303(6) -0.0035(5) 0.0078(5) 0.0069(5)
F11 0.0288(6) 0.0405(7) 0.0324(7) 0.0045(6) 0.0124(5) 0.0011(6)
F12 0.0342(8) 0.0580(10) 0.0655(10) 0.0214(8) 0.0253(7) 0.0215(7)
F13 0.0481(9) 0.0532(10) 0.0759(12) 0.0342(9) 0.0275(8) 0.0222(8)
F14 0.0439(8) 0.0439(8) 0.0430(8) 0.0133(7) 0.0212(7) 0.0014(7)
F15 0.0324(7) 0.0401(8) 0.0445(8) 0.0057(6) 0.0198(6) 0.0071(6)
F16 0.0481(8) 0.0363(8) 0.0243(6) 0.0022(5) 0.0043(6) -0.0052(6)
F17 0.0492(9) 0.0466(9) 0.0383(8) -0.0116(7) -0.0017(7) -0.0137(7)
F18 0.0367(8) 0.0394(8) 0.0708(11) -0.0073(8) 0.0173(7) -0.0137(7)
F19 0.0584(10) 0.0527(10) 0.0550(10) 0.0063(8) 0.0327(8) -0.0138(8)
F20 0.0468(8) 0.0528(9) 0.0273(7) -0.0023(6) 0.0136(6) -0.0083(7)

loop_
_atom_type_symbol
_atom_type_description
_atom_type_scat_dispersion_real
_atom_type_scat_dispersion_imag
_atom_type_scat_source
C C 0.0033 0.0016 'International Tables Vol C Tables 4.2.6.8 and 6.1.1.4'
H H 0.0000 0.0000 'International Tables Vol C Tables 4.2.6.8 and 6.1.1.4'
F F 0.0171 0.0103 'International Tables Vol C Tables 4.2.6.8 and 6.1.1.4'
N N 0.0061 0.0033 'International Tables Vol C Tables 4.2.6.8 and 6.1.1.4'
U U -9.6767 9.6646 'International Tables Vol C Tables 4.2.6.8 and 6.1.1.4'

loop_
_geom_angle_atom_site_label_1
_geom_angle_atom_site_label_2
_geom_angle_atom_site_label_3
_geom_angle
_geom_angle_site_symmetry_1
_geom_angle_site_symmetry_3
N3 U1 N3 168.47(9) . 2_656
N3 U1 N2 84.24(5) . .
N3 U1 N2 84.24(5) 2_656 .
N3 U1 N1 95.76(5) . .
N3 U1 N1 95.76(5) 2_656 .
N2 U1 N1 180.000(1) . .
N3 U1 F6 96.35(5) . .
N3 U1 F6 78.58(5) 2_656 .
N2 U1 F6 64.21(3) . .
N1 U1 F6 115.79(2) . .
N3 U1 F6 78.58(5) . 2_656
N3 U1 F6 96.35(5) 2_656 2_656
N2 U1 F6 64.21(3) . 2_656
N1 U1 F6 115.79(3) . 2_656
F6 U1 F6 128.42(5) . 2_656
N3 U1 F1 77.32(5) . 2_656
N3 U1 F1 108.02(5) 2_656 2_656
N2 U1 F1 116.57(3) . 2_656
N1 U1 F1 63.43(3) . 2_656
F6 U1 F1 58.56(4) . 2_656
F6 U1 F1 155.61(4) 2_656 2_656
N3 U1 F1 108.02(5) . .
N3 U1 F1 77.32(5) 2_656 .
N2 U1 F1 116.57(3) . .
N1 U1 F1 63.43(3) . .
F6 U1 F1 155.61(4) . .
F6 U1 F1 58.56(4) 2_656 .
F1 U1 F1 126.87(5) 2_656 .
C1 N1 C1 120.1(2) 2_656 .
C1 N1 U1 119.94(12) 2_656 .
C1 N1 U1 119.94(11) . .
C7 N2 C7 121.8(2) . 2_656
C7 N2 U1 119.10(12) . .
C7 N2 U1 119.10(12) 2_656 .
C19 N3 C13 113.71(17) . .
C19 N3 U1 130.62(13) . .
C13 N3 U1 115.66(13) . .
C2 C1 C6 114.43(18) . .
C2 C1 N1 117.53(18) . .
C6 C1 N1 127.61(18) . .
F1 C2 C3 118.45(17) . .
F1 C2 C1 116.67(17) . .
C3 C2 C1 124.75(19) . .
F2 C3 C4 120.97(19) . .
F2 C3 C2 120.31(19) . .
C4 C3 C2 118.69(19) . .
F3 C4 C3 120.36(19) . .
F3 C4 C5 120.3(2) . .
C3 C4 C5 119.25(19) . .
F4 C5 C4 119.21(19) . .
F4 C5 C6 119.90(19) . .
C4 C5 C6 120.8(2) . .
F5 C6 C5 118.41(18) . .
F5 C6 C1 119.51(18) . .
C5 C6 C1 122.02(19) . .
C8 C7 N2 117.36(18) . .
C8 C7 C12 114.72(18) . .
N2 C7 C12 127.36(18) . .
F6 C8 C9 118.36(18) . .
F6 C8 C7 116.57(17) . .
C9 C8 C7 125.0(2) . .
F7 C9 C8 120.7(2) . .
F7 C9 C10 120.88(19) . .
C8 C9 C10 118.38(19) . .
F8 C10 C9 120.3(2) . .
F8 C10 C11 120.2(2) . .
C9 C10 C11 119.51(19) . .
F9 C11 C10 119.56(19) . .
F9 C11 C12 119.7(2) . .
C10 C11 C12 120.7(2) . .
F10 C12 C11 118.60(18) . .
F10 C12 C7 119.60(18) . .
C11 C12 C7 121.73(19) . .
C18 C13 C14 116.2(2) . .
C18 C13 N3 121.76(18) . .
C14 C13 N3 121.98(19) . .
F11 C14 C15 118.95(19) . .
F11 C14 C13 119.08(19) . .
C15 C14 C13 121.9(2) . .
F12 C15 C14 119.9(2) . .
F12 C15 C16 120.0(2) . .
C14 C15 C16 120.0(2) . .
F13 C16 C17 119.7(2) . .
F13 C16 C15 120.9(2) . .
C17 C16 C15 119.5(2) . .
F14 C17 C18 120.4(2) . .
F14 C17 C16 119.8(2) . .
C18 C17 C16 119.7(2) . .
F15 C18 C17 118.21(19) . .
F15 C18 C13 119.14(19) . .
C17 C18 C13 122.6(2) . .
C20 C19 C24 115.7(2) . .
C20 C19 N3 121.71(19) . .
C24 C19 N3 122.54(19) . .
F16 C20 C21 118.4(2) . .
F16 C20 C19 118.79(19) . .
C21 C20 C19 122.8(2) . .
F17 C21 C20 120.1(2) . .
F17 C21 C22 120.0(2) . .
C20 C21 C22 119.9(2) . .
F18 C22 C21 120.2(2) . .
F18 C22 C23 120.5(2) . .
C21 C22 C23 119.3(2) . .
F19 C23 C22 119.9(2) . .
F19 C23 C24 120.1(2) . .
C22 C23 C24 119.9(2) . .
F20 C24 C23 118.6(2) . .
F20 C24 C19 119.0(2) . .
C23 C24 C19 122.4(2) . .
C2 F1 U1 112.51(10) . .
C8 F6 U1 112.26(10) . .

loop_
_geom_bond_atom_site_label_1
_geom_bond_atom_site_label_2
_geom_bond_distance
_geom_bond_site_symmetry_2
U1 N3 2.2781(17) .
U1 N3 2.2781(17) 2_656
U1 N2 2.370(2) .
U1 N1 2.387(2) .
U1 F6 2.5985(11) .
U1 F6 2.5985(11) 2_656
U1 F1 2.6480(11) 2_656
U1 F1 2.6480(11) .
N1 C1 1.401(2) 2_656
N1 C1 1.401(2) .
N2 C7 1.396(2) .
N2 C7 1.396(2) 2_656
N3 C19 1.421(3) .
N3 C13 1.426(3) .
C1 C2 1.393(3) .
C1 C6 1.396(3) .
C2 F1 1.372(2) .
C2 C3 1.376(3) .
C3 F2 1.335(2) .
C3 C4 1.375(3) .
C4 F3 1.339(2) .
C4 C5 1.377(3) .
C5 F4 1.335(2) .
C5 C6 1.385(3) .
C6 F5 1.341(2) .
C7 C8 1.392(3) .
C7 C12 1.398(3) .
C8 F6 1.372(2) .
C8 C9 1.374(3) .
C9 F7 1.333(2) .
C9 C10 1.379(3) .
C10 F8 1.339(2) .
C10 C11 1.380(3) .
C11 F9 1.334(3) .
C11 C12 1.388(3) .
C12 F10 1.337(2) .
C13 C18 1.387(3) .
C13 C14 1.398(3) .
C14 F11 1.340(2) .
C14 C15 1.372(3) .
C15 F12 1.337(3) .
C15 C16 1.385(3) .
C16 F13 1.330(3) .
C16 C17 1.374(3) .
C17 F14 1.337(3) .
C17 C18 1.373(3) .
C18 F15 1.345(2) .
C19 C20 1.391(3) .
C19 C24 1.391(3) .
C20 F16 1.349(3) .
C20 C21 1.374(3) .
C21 F17 1.342(3) .
C21 C22 1.376(4) .
C22 F18 1.339(3) .
C22 C23 1.378(4) .
C23 F19 1.333(3) .
C23 C24 1.381(3) .
C24 F20 1.339(3) .
